data_7106737
loop_
_publ_author_name
'Nadiya Koukabi'
'Eskandar Kolvari'
'Ardeshir Khazaei'
'Mohammad Ali Zolfigol'
'Behzad Shirmardi-Shahghasemi'
'Hamid Reza Khavasi'

_publ_section_title
;
 Hantzsch reaction on free nano-Fe2O3 catalyst: excellent reactivity
 combined with facile catalyst recovery and recyclability
;
_journal_name_full Chem.Commun.
_journal_page_first 9230
_journal_paper_doi 10.1039/c1cc12693h
_journal_volume 47
_journal_year 2011
_chemical_formula_moiety 'C20 H22 N2 O4'
_chemical_formula_sum 'C20 H22 N2 O4'
_chemical_formula_weight 354.40
_chemical_name_systematic
;
?
;
_space_group_IT_number 14
_symmetry_cell_setting monoclinic
_symmetry_space_group_name_Hall '-P 2yn'
_symmetry_space_group_name_H-M 'P 1 21/n 1'
_atom_sites_solution_hydrogens geom
_atom_sites_solution_primary direct
_atom_sites_solution_secondary difmap
_audit_creation_method SHELXL-97
_cell_angle_alpha 90.00
_cell_angle_beta 91.553(9)
_cell_angle_gamma 90.00
_cell_formula_units_Z 4
_cell_length_a 10.4776(11)
_cell_length_b 9.5142(8)
_cell_length_c 19.179(2)
_cell_measurement_reflns_used 14753
_cell_measurement_temperature 298(2)
_cell_measurement_theta_max 29.18
_cell_measurement_theta_min 2.12
_cell_volume 1911.2(3)
_computing_cell_refinement 'X-Area 1.31 (Stoe & Cie GmbH, 2005)'
_computing_data_collection 'X-Area 1.31 (Stoe & Cie GmbH, 2005)'
_computing_data_reduction 'X-Area 1.31 (Stoe & Cie GmbH, 2005)'
_computing_molecular_graphics 'ORTEP-3 for Windows (Farrugia, 1997)'
_computing_publication_material 'WinGX (Farrugia, 1999)'
_computing_structure_refinement 'SHELXL-97 (Sheldrick, 1997)'
_computing_structure_solution 'SHELXS-97 (Sheldrick, 1990)'
_diffrn_ambient_temperature 298(2)
_diffrn_detector_area_resol_mean '0.15 mm'
_diffrn_measured_fraction_theta_full 0.995
_diffrn_measured_fraction_theta_max 0.995
_diffrn_measurement_device_type 'STOE IPDS II'
_diffrn_measurement_method 'rotation method'
_diffrn_radiation_monochromator graphite
_diffrn_radiation_source 'fine-focus sealed tube'
_diffrn_radiation_type MoK\a
_diffrn_radiation_wavelength 0.71073
_diffrn_reflns_av_R_equivalents 0.0436
_diffrn_reflns_av_sigmaI/netI 0.0598
_diffrn_reflns_limit_h_max 14
_diffrn_reflns_limit_h_min -14
_diffrn_reflns_limit_k_max 13
_diffrn_reflns_limit_k_min -13
_diffrn_reflns_limit_l_max 26
_diffrn_reflns_limit_l_min -24
_diffrn_reflns_number 14753
_diffrn_reflns_theta_full 29.18
_diffrn_reflns_theta_max 29.18
_diffrn_reflns_theta_min 2.12
_diffrn_standards_number 0
_exptl_absorpt_coefficient_mu 0.086
_exptl_absorpt_correction_type none
_exptl_crystal_colour Yellow
_exptl_crystal_density_diffrn 1.232
_exptl_crystal_density_method 'not measured'
_exptl_crystal_description Block
_exptl_crystal_F_000 752
_exptl_crystal_size_max 0.49
_exptl_crystal_size_mid 0.37
_exptl_crystal_size_min 0.25
_refine_diff_density_max 0.411
_refine_diff_density_min -0.337
_refine_diff_density_rms 0.043
_refine_ls_extinction_method none
_refine_ls_goodness_of_fit_ref 0.911
_refine_ls_hydrogen_treatment constr
_refine_ls_matrix_type full
_refine_ls_number_parameters 236
_refine_ls_number_reflns 5140
_refine_ls_number_restraints 0
_refine_ls_restrained_S_all 0.911
_refine_ls_R_factor_all 0.1403
_refine_ls_R_factor_gt 0.0646
_refine_ls_shift/su_max 0.046
_refine_ls_shift/su_mean 0.007
_refine_ls_structure_factor_coef Fsqd
_refine_ls_weighting_details 'calc w=1/[\s^2^(Fo^2^)+(0.1181P)^2^+0.0000P] where P=(Fo^2^+2Fc^2^)/3'
_refine_ls_weighting_scheme calc
_refine_ls_wR_factor_gt 0.1811
_refine_ls_wR_factor_ref 0.2117
_reflns_number_gt 2312
_reflns_number_total 5140
_reflns_threshold_expression >2sigma(I)
_cod_data_source_file c1cc12693h.txt
_cod_data_source_block d:\determination\solution\khd1\khd1
_cod_original_sg_symbol_H-M P21/n
_cod_database_code 7106737

loop_
_symmetry_equiv_pos_as_xyz
'x, y, z'
'-x+1/2, y+1/2, -z+1/2'
'-x, -y, -z'
'x-1/2, -y-1/2, z-1/2'

loop_
_atom_site_label
_atom_site_type_symbol
_atom_site_fract_x
_atom_site_fract_y
_atom_site_fract_z
_atom_site_U_iso_or_equiv
_atom_site_adp_type
_atom_site_occupancy
_atom_site_symmetry_multiplicity
_atom_site_calc_flag
_atom_site_refinement_flags
_atom_site_disorder_assembly
_atom_site_disorder_group
C1 C 0.3502(2) 0.3758(3) 0.16047(13) 0.0555(6) Uani 1 1 d . . .
H1 H 0.3387 0.3142 0.1232 0.067 Uiso 1 1 calc R . .
C2 C 0.4310(3) 0.3388(3) 0.21504(13) 0.0561(6) Uani 1 1 d . . .
H2 H 0.4724 0.2523 0.2150 0.067 Uiso 1 1 calc R . .
C3 C 0.4504(2) 0.4308(3) 0.26993(11) 0.0492(6) Uani 1 1 d . . .
C4 C 0.5360(3) 0.3945(3) 0.32717(13) 0.0595(7) Uani 1 1 d . . .
C5 C 0.3877(3) 0.5591(3) 0.26988(13) 0.0642(7) Uani 1 1 d . . .
H5 H 0.4003 0.6214 0.3068 0.077 Uiso 1 1 calc R . .
C6 C 0.3070(3) 0.5934(3) 0.21516(13) 0.0600(7) Uani 1 1 d . . .
H6 H 0.2656 0.6799 0.2152 0.072 Uiso 1 1 calc R . .
C7 C 0.2855(2) 0.5025(2) 0.15973(11) 0.0418(5) Uani 1 1 d . . .
C8 C 0.1923(2) 0.5392(2) 0.09992(12) 0.0455(5) Uani 1 1 d . . .
H8 H 0.1536 0.6306 0.1099 0.055 Uiso 1 1 calc R . .
C9 C 0.0865(2) 0.4290(2) 0.09582(11) 0.0430(5) Uani 1 1 d . . .
C10 C -0.0027(2) 0.4392(3) 0.15293(13) 0.0519(6) Uani 1 1 d . . .
C11 C -0.1641(3) 0.3259(3) 0.21876(16) 0.0770(9) Uani 1 1 d . . .
H11A H -0.2188 0.4081 0.2175 0.092 Uiso 1 1 calc R . .
H11B H -0.1151 0.3261 0.2624 0.092 Uiso 1 1 calc R . .
C12 C -0.2408(4) 0.1980(4) 0.2128(2) 0.1011(13) Uani 1 1 d . . .
H12A H -0.1855 0.1175 0.2132 0.121 Uiso 1 1 calc R . .
H12B H -0.2902 0.2000 0.1699 0.121 Uiso 1 1 calc R . .
H12C H -0.2970 0.1925 0.2514 0.121 Uiso 1 1 calc R . .
C13 C 0.0837(2) 0.3304(2) 0.04515(12) 0.0463(5) Uani 1 1 d . . .
C14 C -0.0084(3) 0.2114(3) 0.03475(13) 0.0598(7) Uani 1 1 d . . .
H14A H -0.0934 0.2480 0.0288 0.072 Uiso 1 1 calc R . .
H14B H -0.0044 0.1508 0.0748 0.072 Uiso 1 1 calc R . .
H14C H 0.0135 0.1591 -0.0060 0.072 Uiso 1 1 calc R . .
C15 C 0.2553(2) 0.4477(3) -0.01615(12) 0.0544(6) Uani 1 1 d . . .
C16 C 0.3278(3) 0.4360(4) -0.08251(14) 0.0780(9) Uani 1 1 d . . .
H16A H 0.2687 0.4313 -0.1216 0.094 Uiso 1 1 calc R . .
H16B H 0.3793 0.3525 -0.0811 0.094 Uiso 1 1 calc R . .
H16C H 0.3818 0.5168 -0.0872 0.094 Uiso 1 1 calc R . .
C17 C 0.2616(2) 0.5505(3) 0.03136(13) 0.0518(6) Uani 1 1 d . . .
C18 C 0.3374(3) 0.6770(3) 0.01919(17) 0.0703(8) Uani 1 1 d . . .
C19 C 0.3927(7) 0.9001(5) 0.0628(4) 0.176(3) Uani 1 1 d . . .
H19B H 0.4827 0.8761 0.0638 0.211 Uiso 1 1 calc R . .
H19A H 0.3727 0.9361 0.0165 0.211 Uiso 1 1 calc R . .
C20 C 0.3815(12) 0.9839(7) 0.0977(6) 0.398(11) Uani 1 1 d . . .
H20C H 0.4630 1.0267 0.1076 0.477 Uiso 1 1 calc R . .
H20B H 0.3468 0.9494 0.1403 0.477 Uiso 1 1 calc R . .
H20A H 0.3244 1.0523 0.0773 0.477 Uiso 1 1 calc R . .
N1 N 0.6063(3) 0.3671(3) 0.37147(13) 0.0794(7) Uani 1 1 d . . .
N2 N 0.1745(2) 0.3351(2) -0.00597(10) 0.0546(5) Uani 1 1 d . . .
H2B H 0.1811 0.2635 -0.0330 0.065 Uiso 1 1 calc R . .
O1 O -0.0060(2) 0.5369(2) 0.19278(12) 0.0863(7) Uani 1 1 d . . .
O2 O -0.07895(18) 0.32773(19) 0.16020(10) 0.0672(6) Uani 1 1 d . . .
O3 O 0.4059(3) 0.7030(3) -0.02868(14) 0.1087(9) Uani 1 1 d . . .
O4 O 0.3231(3) 0.7708(2) 0.06990(14) 0.1008(8) Uani 1 1 d . . .

loop_
_atom_site_aniso_label
_atom_site_aniso_U_11
_atom_site_aniso_U_22
_atom_site_aniso_U_33
_atom_site_aniso_U_23
_atom_site_aniso_U_13
_atom_site_aniso_U_12
C1 0.0656(16) 0.0482(13) 0.0519(13) -0.0076(11) -0.0112(12) 0.0072(12)
C2 0.0639(16) 0.0472(13) 0.0566(14) 0.0000(11) -0.0078(12) 0.0066(12)
C3 0.0491(13) 0.0561(14) 0.0423(12) 0.0052(10) 0.0002(10) -0.0070(11)
C4 0.0684(17) 0.0645(16) 0.0453(13) 0.0074(12) -0.0021(13) -0.0070(13)
C5 0.0752(18) 0.0642(16) 0.0525(15) -0.0148(12) -0.0115(13) 0.0019(14)
C6 0.0667(17) 0.0504(14) 0.0622(15) -0.0116(11) -0.0079(13) 0.0097(12)
C7 0.0403(12) 0.0413(11) 0.0439(11) 0.0016(9) 0.0021(9) -0.0047(9)
C8 0.0463(13) 0.0392(11) 0.0508(12) 0.0027(9) -0.0027(10) -0.0006(9)
C9 0.0401(12) 0.0411(11) 0.0477(12) 0.0041(9) -0.0036(9) 0.0005(9)
C10 0.0478(14) 0.0470(13) 0.0608(14) -0.0018(11) 0.0031(11) -0.0016(11)
C11 0.078(2) 0.0778(19) 0.077(2) 0.0049(15) 0.0321(17) -0.0040(16)
C12 0.091(2) 0.078(2) 0.137(3) 0.013(2) 0.059(2) 0.0005(18)
C13 0.0455(13) 0.0467(12) 0.0464(12) 0.0040(10) -0.0058(10) -0.0009(10)
C14 0.0664(16) 0.0594(15) 0.0532(14) -0.0067(11) -0.0049(12) -0.0121(13)
C15 0.0485(14) 0.0682(15) 0.0462(12) 0.0120(12) -0.0028(10) -0.0011(12)
C16 0.0716(19) 0.110(2) 0.0530(15) 0.0091(16) 0.0105(14) -0.0050(17)
C17 0.0481(14) 0.0551(13) 0.0518(13) 0.0157(11) -0.0052(11) -0.0042(11)
C18 0.0669(18) 0.0706(18) 0.0727(19) 0.0208(16) -0.0111(15) -0.0167(15)
C19 0.234(7) 0.078(3) 0.218(6) -0.007(3) 0.047(5) -0.091(4)
C20 0.54(2) 0.118(5) 0.55(2) -0.149(9) 0.396(18) -0.170(9)
N1 0.0934(19) 0.0867(17) 0.0571(14) 0.0137(13) -0.0149(14) 0.0028(15)
N2 0.0603(13) 0.0585(12) 0.0450(11) -0.0065(9) 0.0036(9) -0.0019(10)
O1 0.0873(15) 0.0728(13) 0.1007(16) -0.0350(12) 0.0376(13) -0.0184(11)
O2 0.0713(12) 0.0583(10) 0.0736(12) -0.0076(9) 0.0283(10) -0.0107(9)
O3 0.1116(19) 0.1083(19) 0.1075(19) 0.0289(15) 0.0298(16) -0.0397(15)
O4 0.130(2) 0.0692(14) 0.1039(18) 0.0064(13) 0.0091(15) -0.0489(14)

loop_
_atom_type_symbol
_atom_type_description
_atom_type_scat_dispersion_real
_atom_type_scat_dispersion_imag
_atom_type_scat_source
C C 0.0033 0.0016 'International Tables Vol C Tables 4.2.6.8 and 6.1.1.4'
H H 0.0000 0.0000 'International Tables Vol C Tables 4.2.6.8 and 6.1.1.4'
N N 0.0061 0.0033 'International Tables Vol C Tables 4.2.6.8 and 6.1.1.4'
O O 0.0106 0.0060 'International Tables Vol C Tables 4.2.6.8 and 6.1.1.4'

loop_
_geom_angle_atom_site_label_1
_geom_angle_atom_site_label_2
_geom_angle_atom_site_label_3
_geom_angle
_geom_angle_site_symmetry_1
_geom_angle_site_symmetry_3
_geom_angle_publ_flag
C2 C1 C7 121.5(2) . . ?
C2 C1 H1 119.2 . . ?
C7 C1 H1 119.2 . . ?
C1 C2 C3 119.6(2) . . ?
C1 C2 H2 120.2 . . ?
C3 C2 H2 120.2 . . ?
C2 C3 C5 119.9(2) . . ?
C2 C3 C4 120.4(2) . . ?
C5 C3 C4 119.8(2) . . ?
N1 C4 C3 178.2(3) . . ?
C6 C5 C3 119.6(2) . . ?
C6 C5 H5 120.2 . . ?
C3 C5 H5 120.2 . . ?
C5 C6 C7 121.6(2) . . ?
C5 C6 H6 119.2 . . ?
C7 C6 H6 119.2 . . ?
C1 C7 C6 117.9(2) . . ?
C1 C7 C8 120.7(2) . . ?
C6 C7 C8 121.4(2) . . ?
C17 C8 C9 111.50(19) . . ?
C17 C8 C7 110.76(18) . . ?
C9 C8 C7 109.29(17) . . ?
C17 C8 H8 108.4 . . ?
C9 C8 H8 108.4 . . ?
C7 C8 H8 108.4 . . ?
C13 C9 C10 125.6(2) . . ?
C13 C9 C8 121.1(2) . . ?
C10 C9 C8 113.21(19) . . ?
O1 C10 O2 121.2(2) . . ?
O1 C10 C9 123.8(2) . . ?
O2 C10 C9 114.9(2) . . ?
O2 C11 C12 107.3(3) . . ?
O2 C11 H11A 110.3 . . ?
C12 C11 H11A 110.3 . . ?
O2 C11 H11B 110.3 . . ?
C12 C11 H11B 110.3 . . ?
H11A C11 H11B 108.5 . . ?
C11 C12 H12A 109.5 . . ?
C11 C12 H12B 109.5 . . ?
H12A C12 H12B 109.5 . . ?
C11 C12 H12C 109.5 . . ?
H12A C12 H12C 109.5 . . ?
H12B C12 H12C 109.5 . . ?
C9 C13 N2 119.0(2) . . ?
C9 C13 C14 128.5(2) . . ?
N2 C13 C14 112.5(2) . . ?
C13 C14 H14A 109.5 . . ?
C13 C14 H14B 109.5 . . ?
H14A C14 H14B 109.5 . . ?
C13 C14 H14C 109.5 . . ?
H14A C14 H14C 109.5 . . ?
H14B C14 H14C 109.5 . . ?
C17 C15 N2 119.3(2) . . ?
C17 C15 C16 127.9(2) . . ?
N2 C15 C16 112.8(2) . . ?
C15 C16 H16A 109.5 . . ?
C15 C16 H16B 109.5 . . ?
H16A C16 H16B 109.5 . . ?
C15 C16 H16C 109.5 . . ?
H16A C16 H16C 109.5 . . ?
H16B C16 H16C 109.5 . . ?
C15 C17 C18 120.7(2) . . ?
C15 C17 C8 121.4(2) . . ?
C18 C17 C8 118.0(2) . . ?
O3 C18 O4 120.0(3) . . ?
O3 C18 C17 128.8(3) . . ?
O4 C18 C17 111.2(3) . . ?
C20 C19 O4 121.6(7) . . ?
C20 C19 H19B 106.9 . . ?
O4 C19 H19B 106.9 . . ?
C20 C19 H19A 106.9 . . ?
O4 C19 H19A 106.9 . . ?
H19B C19 H19A 106.7 . . ?
C19 C20 H20C 109.5 . . ?
C19 C20 H20B 109.5 . . ?
H20C C20 H20B 109.5 . . ?
C19 C20 H20A 109.5 . . ?
H20C C20 H20A 109.5 . . ?
H20B C20 H20A 109.5 . . ?
C15 N2 C13 124.0(2) . . ?
C15 N2 H2B 118.0 . . ?
C13 N2 H2B 118.0 . . ?
C10 O2 C11 118.1(2) . . ?
C18 O4 C19 115.9(4) . . ?

loop_
_geom_bond_atom_site_label_1
_geom_bond_atom_site_label_2
_geom_bond_distance
_geom_bond_site_symmetry_2
_geom_bond_publ_flag
C1 C2 1.374(3) . ?
C1 C7 1.383(3) . ?
C1 H1 0.9300 . ?
C2 C3 1.380(3) . ?
C2 H2 0.9300 . ?
C3 C5 1.386(4) . ?
C3 C4 1.440(4) . ?
C4 N1 1.140(3) . ?
C5 C6 1.369(4) . ?
C5 H5 0.9300 . ?
C6 C7 1.384(3) . ?
C6 H6 0.9300 . ?
C7 C8 1.527(3) . ?
C8 C17 1.523(3) . ?
C8 C9 1.526(3) . ?
C8 H8 0.9800 . ?
C9 C13 1.351(3) . ?
C9 C10 1.462(3) . ?
C10 O1 1.205(3) . ?
C10 O2 1.337(3) . ?
C11 O2 1.453(3) . ?
C11 C12 1.461(5) . ?
C11 H11A 0.9700 . ?
C11 H11B 0.9700 . ?
C12 H12A 0.9600 . ?
C12 H12B 0.9600 . ?
C12 H12C 0.9600 . ?
C13 N2 1.386(3) . ?
C13 C14 1.497(3) . ?
C14 H14A 0.9600 . ?
C14 H14B 0.9600 . ?
C14 H14C 0.9600 . ?
C15 C17 1.337(4) . ?
C15 N2 1.382(3) . ?
C15 C16 1.504(4) . ?
C16 H16A 0.9600 . ?
C16 H16B 0.9600 . ?
C16 H16C 0.9600 . ?
C17 C18 1.464(4) . ?
C18 O3 1.206(4) . ?
C18 O4 1.331(4) . ?
C19 C20 1.050(8) . ?
C19 O4 1.438(4) . ?
C19 H19B 0.9700 . ?
C19 H19A 0.9700 . ?
C20 H20C 0.9600 . ?
C20 H20B 0.9600 . ?
C20 H20A 0.9600 . ?
N2 H2B 0.8600 . ?

loop_
_geom_torsion_atom_site_label_1
_geom_torsion_atom_site_label_2
_geom_torsion_atom_site_label_3
_geom_torsion_atom_site_label_4
_geom_torsion
_geom_torsion_site_symmetry_1
_geom_torsion_site_symmetry_2
_geom_torsion_site_symmetry_3
_geom_torsion_site_symmetry_4
_geom_torsion_publ_flag
C7 C1 C2 C3 -1.2(4) . . . . ?
C1 C2 C3 C5 0.5(4) . . . . ?
C1 C2 C3 C4 -179.3(2) . . . . ?
C2 C3 C4 N1 85(10) . . . . ?
C5 C3 C4 N1 -95(10) . . . . ?
C2 C3 C5 C6 -0.1(4) . . . . ?
C4 C3 C5 C6 179.6(2) . . . . ?
C3 C5 C6 C7 0.5(4) . . . . ?
C2 C1 C7 C6 1.5(4) . . . . ?
C2 C1 C7 C8 -177.7(2) . . . . ?
C5 C6 C7 C1 -1.2(4) . . . . ?
C5 C6 C7 C8 178.1(2) . . . . ?
C1 C7 C8 C17 -63.7(3) . . . . ?
C6 C7 C8 C17 117.1(2) . . . . ?
C1 C7 C8 C9 59.5(3) . . . . ?
C6 C7 C8 C9 -119.7(2) . . . . ?
C17 C8 C9 C13 17.6(3) . . . . ?
C7 C8 C9 C13 -105.2(2) . . . . ?
C17 C8 C9 C10 -165.27(19) . . . . ?
C7 C8 C9 C10 71.9(2) . . . . ?
C13 C9 C10 O1 -171.6(3) . . . . ?
C8 C9 C10 O1 11.4(4) . . . . ?
C13 C9 C10 O2 11.1(3) . . . . ?
C8 C9 C10 O2 -165.9(2) . . . . ?
C10 C9 C13 N2 179.5(2) . . . . ?
C8 C9 C13 N2 -3.7(3) . . . . ?
C10 C9 C13 C14 0.3(4) . . . . ?
C8 C9 C13 C14 177.1(2) . . . . ?
N2 C15 C17 C18 -174.5(2) . . . . ?
C16 C15 C17 C18 5.8(4) . . . . ?
N2 C15 C17 C8 6.4(4) . . . . ?
C16 C15 C17 C8 -173.3(2) . . . . ?
C9 C8 C17 C15 -19.0(3) . . . . ?
C7 C8 C17 C15 102.9(3) . . . . ?
C9 C8 C17 C18 161.9(2) . . . . ?
C7 C8 C17 C18 -76.2(3) . . . . ?
C15 C17 C18 O3 -4.7(5) . . . . ?
C8 C17 C18 O3 174.5(3) . . . . ?
C15 C17 C18 O4 175.1(3) . . . . ?
C8 C17 C18 O4 -5.8(4) . . . . ?
C17 C15 N2 C13 10.4(3) . . . . ?
C16 C15 N2 C13 -169.9(2) . . . . ?
C9 C13 N2 C15 -11.7(3) . . . . ?
C14 C13 N2 C15 167.6(2) . . . . ?
O1 C10 O2 C11 -1.6(4) . . . . ?
C9 C10 O2 C11 175.8(2) . . . . ?
C12 C11 O2 C10 177.1(3) . . . . ?
O3 C18 O4 C19 0.3(6) . . . . ?
C17 C18 O4 C19 -179.4(4) . . . . ?
C20 C19 O4 C18 174.6(12) . . . . ?

loop_
_cod_related_entry_id
_cod_related_entry_database
_cod_related_entry_code
1 ChemSpider 2248512
